data_4330452
loop_
_publ_author_name
'K. Geetharani'
'Bellie Sundaram Krishnamoorthy'
'Samia Kahlal'
'Shaikh M. Mobin'
'Jean-Fran\,cois Halet'
'Sundargopal Ghosh'

_publ_section_title
;
 Synthesis and Characterization of Hypoelectronic Tantalaboranes:
 Comparison of the Geometric and Electronic Structures of [(Cp*TaX)2B5H11]
 (X = Cl, Br, and I)
;
_journal_name_full 'Inorganic Chemistry'
_journal_page_first 10176
_journal_page_last 10184
_journal_paper_doi 10.1021/ic300848f
_journal_volume 51
_journal_year 2012
_chemical_formula_sum 'C20 H34 B5 I Ta2'
_chemical_formula_weight 817.32
_chemical_name_systematic
; 
 ? 
;
_space_group_IT_number 14
_symmetry_cell_setting monoclinic
_symmetry_space_group_name_Hall '-P 2ybc'
_symmetry_space_group_name_H-M 'P 1 21/c 1'
_atom_sites_solution_hydrogens geom
_atom_sites_solution_primary direct
_atom_sites_solution_secondary difmap
_audit_creation_method SHELXL-97
_cell_angle_alpha 90.00
_cell_angle_beta 92.579(7)
_cell_angle_gamma 90.00
_cell_formula_units_Z 4
_cell_length_a 18.456(3)
_cell_length_b 13.8228(19)
_cell_length_c 10.2642(14)
_cell_measurement_reflns_used 3445
_cell_measurement_temperature 173(2)
_cell_measurement_theta_max 25.0
_cell_measurement_theta_min 2.5
_cell_volume 2615.9(7)
_computing_cell_refinement 'APEX2/SAINT (Bruker, 2004)'
_computing_data_collection 'APEX2 (Bruker, 2004)'
_computing_data_reduction 'SAINT/XPREP (Bruker, 2004)'
_computing_molecular_graphics 'ORTEP3 (Farrugia, 1997) and Mercury (Bruno et al., 2002)'
_computing_publication_material 'SHELXL-97 (Sheldrick, 2008)'
_computing_structure_refinement 'SHELXL-97 (Sheldrick, 2008)'
_computing_structure_solution 'SIR92 (Altornare et al., 1993)'
_diffrn_ambient_temperature 173(2)
_diffrn_measured_fraction_theta_full 0.998
_diffrn_measured_fraction_theta_max 0.998
_diffrn_measurement_device_type 'Bruker axs kappa apex2 CCD Diffractometer'
_diffrn_measurement_method '\w and \f scan'
_diffrn_radiation_monochromator graphite
_diffrn_radiation_source 'fine-focus sealed tube'
_diffrn_radiation_type MoK\a
_diffrn_radiation_wavelength 0.71073
_diffrn_reflns_av_R_equivalents 0.0757
_diffrn_reflns_av_sigmaI/netI 0.0771
_diffrn_reflns_limit_h_max 21
_diffrn_reflns_limit_h_min -21
_diffrn_reflns_limit_k_max 16
_diffrn_reflns_limit_k_min -14
_diffrn_reflns_limit_l_max 12
_diffrn_reflns_limit_l_min -12
_diffrn_reflns_number 15055
_diffrn_reflns_theta_full 25.00
_diffrn_reflns_theta_max 25.00
_diffrn_reflns_theta_min 1.10
_diffrn_standards_decay_% 0
_exptl_absorpt_coefficient_mu 9.544
_exptl_absorpt_correction_T_max 0.363
_exptl_absorpt_correction_T_min 0.301
_exptl_absorpt_correction_type multi-scan
_exptl_absorpt_process_details 'SADABS (Bruker, 1999)'
_exptl_crystal_colour yellow
_exptl_crystal_density_diffrn 2.075
_exptl_crystal_description block
_exptl_crystal_F_000 1512
_exptl_crystal_size_max 0.20
_exptl_crystal_size_mid 0.18
_exptl_crystal_size_min 0.15
_refine_diff_density_max 5.348
_refine_diff_density_min -4.484
_refine_diff_density_rms 0.456
_refine_ls_extinction_method none
_refine_ls_goodness_of_fit_ref 1.058
_refine_ls_hydrogen_treatment mixed
_refine_ls_matrix_type full
_refine_ls_number_parameters 276
_refine_ls_number_reflns 4601
_refine_ls_number_restraints 146
_refine_ls_restrained_S_all 1.046
_refine_ls_R_factor_all 0.0996
_refine_ls_R_factor_gt 0.0723
_refine_ls_shift/su_max 0.001
_refine_ls_shift/su_mean 0.000
_refine_ls_structure_factor_coef Fsqd
_refine_ls_weighting_details 'calc w=1/[\s^2^(Fo^2^)+(0.1347P)^2^+19.8339P] where P=(Fo^2^+2Fc^2^)/3'
_refine_ls_weighting_scheme calc
_refine_ls_wR_factor_gt 0.1862
_refine_ls_wR_factor_ref 0.2167
_reflns_number_gt 3326
_reflns_number_total 4601
_reflns_threshold_expression >2sigma(I)
_cod_data_source_file ic300848f_si_002_3.cif
_cod_data_source_block shelxl
_cod_original_cell_volume 2615.9(6)
_cod_database_code 4330452

loop_
_symmetry_equiv_pos_as_xyz
'x, y, z'
'-x, y+1/2, -z+1/2'
'-x, -y, -z'
'x, -y-1/2, z-1/2'

loop_
_atom_site_label
_atom_site_type_symbol
_atom_site_fract_x
_atom_site_fract_y
_atom_site_fract_z
_atom_site_U_iso_or_equiv
_atom_site_adp_type
_atom_site_occupancy
_atom_site_symmetry_multiplicity
_atom_site_calc_flag
_atom_site_refinement_flags
C1 C 0.0665(9) 0.5333(12) 0.3376(15) 0.029(4) Uani 1 1 d U
C2 C 0.0831(9) 0.4399(13) 0.3874(15) 0.034(4) Uani 1 1 d U
C3 C 0.1196(8) 0.4550(12) 0.5142(13) 0.026(3) Uani 1 1 d U
C4 C 0.1240(8) 0.5535(11) 0.5402(13) 0.024(3) Uani 1 1 d U
C5 C 0.0936(8) 0.6069(12) 0.4301(14) 0.029(3) Uani 1 1 d U
C6 C 0.0837(10) 0.7125(13) 0.4192(17) 0.045(5) Uani 1 1 d U
H6A H 0.0341 0.7294 0.4407 0.068 Uiso 1 1 calc R
H6B H 0.0922 0.7331 0.3299 0.068 Uiso 1 1 calc R
H6C H 0.1181 0.7452 0.4799 0.068 Uiso 1 1 calc R
C7 C 0.0269(10) 0.5564(15) 0.2109(16) 0.044(4) Uani 1 1 d U
H7A H 0.0513 0.5249 0.1394 0.065 Uiso 1 1 calc R
H7B H 0.0267 0.6266 0.1974 0.065 Uiso 1 1 calc R
H7C H -0.0231 0.5329 0.2131 0.065 Uiso 1 1 calc R
C8 C 0.0630(10) 0.3488(13) 0.3240(15) 0.038(4) Uani 1 1 d U
H8A H 0.0969 0.2980 0.3537 0.057 Uiso 1 1 calc R
H8B H 0.0648 0.3562 0.2293 0.057 Uiso 1 1 calc R
H8C H 0.0137 0.3309 0.3465 0.057 Uiso 1 1 calc R
C9 C 0.1398(10) 0.3732(13) 0.6047(15) 0.040(4) Uani 1 1 d U
H9A H 0.1845 0.3896 0.6551 0.060 Uiso 1 1 calc R
H9B H 0.1476 0.3144 0.5538 0.060 Uiso 1 1 calc R
H9C H 0.1007 0.3621 0.6642 0.060 Uiso 1 1 calc R
C10 C 0.1532(9) 0.6001(12) 0.6667(15) 0.037(4) Uani 1 1 d U
H10A H 0.1127 0.6153 0.7218 0.056 Uiso 1 1 calc R
H10B H 0.1791 0.6598 0.6465 0.056 Uiso 1 1 calc R
H10C H 0.1865 0.5552 0.7128 0.056 Uiso 1 1 calc R
C11 C 0.3755(10) 0.5186(12) 0.0102(17) 0.037(4) Uani 1 1 d U
C12 C 0.3975(9) 0.4274(11) 0.0641(14) 0.028(3) Uani 1 1 d U
C13 C 0.4439(9) 0.4466(12) 0.1730(14) 0.030(4) Uani 1 1 d U
C14 C 0.4541(9) 0.5485(13) 0.1874(15) 0.034(4) Uani 1 1 d U
C15 C 0.4096(9) 0.5914(12) 0.0830(14) 0.031(4) Uani 1 1 d U
C16 C 0.3299(11) 0.5323(15) -0.1170(16) 0.045(5) Uani 1 1 d U
H16A H 0.2919 0.5802 -0.1035 0.067 Uiso 1 1 calc R
H16B H 0.3077 0.4705 -0.1432 0.067 Uiso 1 1 calc R
H16C H 0.3611 0.5550 -0.1855 0.067 Uiso 1 1 calc R
C17 C 0.3765(11) 0.3290(14) 0.0156(17) 0.050(5) Uani 1 1 d U
H17A H 0.4132 0.3052 -0.0427 0.075 Uiso 1 1 calc R
H17B H 0.3294 0.3325 -0.0322 0.075 Uiso 1 1 calc R
H17C H 0.3732 0.2848 0.0897 0.075 Uiso 1 1 calc R
C18 C 0.4845(9) 0.3736(13) 0.2590(18) 0.043(4) Uani 1 1 d U
H18A H 0.4533 0.3175 0.2728 0.064 Uiso 1 1 calc R
H18B H 0.4980 0.4034 0.3432 0.064 Uiso 1 1 calc R
H18C H 0.5283 0.3527 0.2165 0.064 Uiso 1 1 calc R
C19 C 0.5020(9) 0.6010(13) 0.2821(16) 0.039(4) Uani 1 1 d U
H19A H 0.5058 0.5649 0.3643 0.058 Uiso 1 1 calc R
H19B H 0.4818 0.6653 0.2979 0.058 Uiso 1 1 calc R
H19C H 0.5503 0.6078 0.2471 0.058 Uiso 1 1 calc R
C20 C 0.4044(10) 0.6990(13) 0.0507(16) 0.045(5) Uani 1 1 d U
H20A H 0.4514 0.7219 0.0223 0.067 Uiso 1 1 calc R
H20B H 0.3912 0.7350 0.1284 0.067 Uiso 1 1 calc R
H20C H 0.3673 0.7091 -0.0193 0.067 Uiso 1 1 calc R
I1 I 0.15527(6) 0.40846(9) -0.01443(10) 0.0434(4) Uani 1 1 d .
Ta1 Ta 0.19817(3) 0.52099(5) 0.36324(6) 0.0272(3) Uani 1 1 d D
Ta2 Ta 0.33051(3) 0.51348(5) 0.22572(6) 0.0270(3) Uani 1 1 d D
B1 B 0.2505(10) 0.3813(16) 0.2666(18) 0.035(5) Uani 1 1 d .
B2 B 0.2161(11) 0.4686(15) 0.1560(19) 0.035(4) Uani 1 1 d U
B3 B 0.2232(10) 0.5940(15) 0.1616(19) 0.036(4) Uani 1 1 d U
B4 B 0.2741(13) 0.6569(17) 0.2932(18) 0.047(6) Uani 1 1 d .
B5 B 0.3361(10) 0.4932(16) 0.5031(16) 0.038(5) Uani 1 1 d D
H5C H 0.361(3) 0.442(5) 0.588(3) 0.13(6) Uiso 1 1 d D
H5A H 0.2715(9) 0.486(6) 0.498(2) 0.13(6) Uiso 1 1 d D
H5B H 0.354(6) 0.575(3) 0.524(8) 0.13(6) Uiso 1 1 d D
H5D H 0.3587(15) 0.468(4) 0.4010(15) 0.13(6) Uiso 1 1 d D

loop_
_atom_site_aniso_label
_atom_site_aniso_U_11
_atom_site_aniso_U_22
_atom_site_aniso_U_33
_atom_site_aniso_U_23
_atom_site_aniso_U_13
_atom_site_aniso_U_12
C1 0.017(7) 0.032(7) 0.037(7) 0.002(6) -0.005(6) 0.000(6)
C2 0.027(7) 0.039(8) 0.035(7) 0.009(6) -0.008(6) 0.005(6)
C3 0.020(6) 0.036(7) 0.022(6) -0.004(5) -0.003(5) -0.013(6)
C4 0.010(6) 0.031(7) 0.030(6) -0.009(5) -0.004(5) 0.000(5)
C5 0.021(7) 0.034(7) 0.031(6) -0.001(6) -0.005(5) 0.000(6)
C6 0.040(10) 0.036(10) 0.061(10) 0.010(8) 0.004(8) 0.009(8)
C7 0.027(9) 0.060(11) 0.042(8) 0.002(8) -0.016(7) -0.007(8)
C8 0.035(9) 0.046(10) 0.033(8) -0.003(7) -0.008(7) -0.014(8)
C9 0.037(10) 0.047(10) 0.036(8) 0.002(7) -0.006(7) 0.002(8)
C10 0.036(9) 0.040(10) 0.035(8) -0.010(7) -0.013(7) -0.001(7)
C11 0.032(7) 0.036(8) 0.041(7) -0.004(6) -0.012(6) 0.001(6)
C12 0.027(7) 0.025(7) 0.030(6) -0.001(5) 0.000(5) 0.006(6)
C13 0.027(7) 0.031(7) 0.031(6) 0.003(6) 0.002(6) -0.003(6)
C14 0.025(7) 0.041(8) 0.035(7) -0.011(6) 0.001(6) 0.000(6)
C15 0.025(7) 0.036(7) 0.030(6) 0.009(6) -0.004(5) 0.001(6)
C16 0.035(10) 0.062(12) 0.036(8) 0.006(8) -0.007(7) -0.003(8)
C17 0.050(11) 0.053(11) 0.048(9) -0.011(8) 0.010(8) 0.005(9)
C18 0.026(9) 0.044(10) 0.058(9) 0.006(8) -0.011(7) 0.010(7)
C19 0.018(8) 0.051(10) 0.046(9) 0.003(8) -0.016(7) -0.004(7)
C20 0.036(10) 0.050(10) 0.046(9) 0.009(8) -0.021(7) 0.002(8)
I1 0.0358(7) 0.0614(9) 0.0311(6) -0.0023(5) -0.0203(5) -0.0116(6)
Ta1 0.0165(4) 0.0370(5) 0.0267(4) -0.0016(3) -0.0133(3) -0.0001(3)
Ta2 0.0174(4) 0.0346(5) 0.0280(4) -0.0015(3) -0.0123(3) -0.0009(3)
B1 0.019(10) 0.046(13) 0.037(9) 0.008(9) -0.015(8) -0.003(8)
B2 0.028(8) 0.039(8) 0.037(7) 0.002(7) -0.018(6) -0.001(7)
B3 0.025(8) 0.036(8) 0.046(8) -0.005(7) -0.018(6) 0.004(6)
B4 0.061(16) 0.041(14) 0.035(10) 0.000(8) -0.034(10) -0.007(10)
B5 0.025(11) 0.076(16) 0.013(8) -0.002(8) -0.006(7) -0.002(10)

loop_
_atom_type_symbol
_atom_type_description
_atom_type_scat_dispersion_real
_atom_type_scat_dispersion_imag
_atom_type_scat_source
C C 0.0033 0.0016 'International Tables Vol C Tables 4.2.6.8 and 6.1.1.4'
H H 0.0000 0.0000 'International Tables Vol C Tables 4.2.6.8 and 6.1.1.4'
I I -0.4742 1.8119 'International Tables Vol C Tables 4.2.6.8 and 6.1.1.4'
Ta Ta -0.7052 6.5227 'International Tables Vol C Tables 4.2.6.8 and 6.1.1.4'
B B 0.0013 0.0007 'International Tables Vol C Tables 4.2.6.8 and 6.1.1.4'

loop_
_geom_angle_atom_site_label_1
_geom_angle_atom_site_label_2
_geom_angle_atom_site_label_3
_geom_angle
C2 C1 C5 109.7(14)
C2 C1 C7 126.6(16)
C5 C1 C7 123.6(15)
C2 C1 Ta1 72.5(9)
C5 C1 Ta1 70.7(9)
C7 C1 Ta1 123.6(11)
C1 C2 C3 106.0(15)
C1 C2 C8 125.4(14)
C3 C2 C8 128.5(15)
C1 C2 Ta1 73.6(10)
C3 C2 Ta1 69.7(9)
C8 C2 Ta1 124.1(12)
C4 C3 C2 109.5(14)
C4 C3 C9 127.5(13)
C2 C3 C9 122.6(15)
C4 C3 Ta1 73.4(8)
C2 C3 Ta1 75.0(9)
C9 C3 Ta1 123.8(11)
C3 C4 C5 109.5(12)
C3 C4 C10 126.4(14)
C5 C4 C10 124.1(14)
C3 C4 Ta1 72.4(8)
C5 C4 Ta1 73.4(8)
C10 C4 Ta1 122.6(10)
C4 C5 C1 105.1(13)
C4 C5 C6 127.5(14)
C1 C5 C6 127.0(14)
C4 C5 Ta1 71.3(8)
C1 C5 Ta1 74.0(9)
C6 C5 Ta1 124.7(12)
C5 C6 H6A 109.5
C5 C6 H6B 109.5
H6A C6 H6B 109.5
C5 C6 H6C 109.5
H6A C6 H6C 109.5
H6B C6 H6C 109.5
C1 C7 H7A 109.5
C1 C7 H7B 109.5
H7A C7 H7B 109.5
C1 C7 H7C 109.5
H7A C7 H7C 109.5
H7B C7 H7C 109.5
C2 C8 H8A 109.5
C2 C8 H8B 109.5
H8A C8 H8B 109.5
C2 C8 H8C 109.5
H8A C8 H8C 109.5
H8B C8 H8C 109.5
C3 C9 H9A 109.5
C3 C9 H9B 109.5
H9A C9 H9B 109.5
C3 C9 H9C 109.5
H9A C9 H9C 109.5
H9B C9 H9C 109.5
C4 C10 H10A 109.5
C4 C10 H10B 109.5
H10A C10 H10B 109.5
C4 C10 H10C 109.5
H10A C10 H10C 109.5
H10B C10 H10C 109.5
C15 C11 C12 108.5(15)
C15 C11 C16 125.9(16)
C12 C11 C16 125.1(15)
C15 C11 Ta2 72.1(10)
C12 C11 Ta2 73.8(9)
C16 C11 Ta2 126.2(13)
C13 C12 C11 107.1(14)
C13 C12 C17 125.3(15)
C11 C12 C17 127.5(15)
C13 C12 Ta2 71.0(9)
C11 C12 Ta2 71.8(9)
C17 C12 Ta2 122.9(11)
C12 C13 C14 110.0(14)
C12 C13 C18 127.2(16)
C14 C13 C18 122.6(15)
C12 C13 Ta2 75.0(9)
C14 C13 Ta2 72.8(9)
C18 C13 Ta2 123.0(11)
C13 C14 C15 105.1(13)
C13 C14 C19 128.7(15)
C15 C14 C19 126.1(16)
C13 C14 Ta2 72.2(9)
C15 C14 Ta2 71.9(9)
C19 C14 Ta2 122.8(11)
C11 C15 C14 109.2(15)
C11 C15 C20 124.6(14)
C14 C15 C20 126.1(15)
C11 C15 Ta2 74.1(10)
C14 C15 Ta2 72.6(9)
C20 C15 Ta2 122.9(12)
C11 C16 H16A 109.5
C11 C16 H16B 109.5
H16A C16 H16B 109.5
C11 C16 H16C 109.5
H16A C16 H16C 109.5
H16B C16 H16C 109.5
C12 C17 H17A 109.5
C12 C17 H17B 109.5
H17A C17 H17B 109.5
C12 C17 H17C 109.5
H17A C17 H17C 109.5
H17B C17 H17C 109.5
C13 C18 H18A 109.5
C13 C18 H18B 109.5
H18A C18 H18B 109.5
C13 C18 H18C 109.5
H18A C18 H18C 109.5
H18B C18 H18C 109.5
C14 C19 H19A 109.5
C14 C19 H19B 109.5
H19A C19 H19B 109.5
C14 C19 H19C 109.5
H19A C19 H19C 109.5
H19B C19 H19C 109.5
C15 C20 H20A 109.5
C15 C20 H20B 109.5
H20A C20 H20B 109.5
C15 C20 H20C 109.5
H20A C20 H20C 109.5
H20B C20 H20C 109.5
B2 Ta1 C3 127.5(6)
B2 Ta1 C4 152.6(6)
C3 Ta1 C4 34.2(5)
B2 Ta1 B3 43.9(7)
C3 Ta1 B3 153.1(6)
C4 Ta1 B3 137.1(6)
B2 Ta1 C5 125.2(6)
C3 Ta1 C5 58.3(6)
C4 Ta1 C5 35.3(5)
B3 Ta1 C5 103.4(6)
B2 Ta1 B1 44.0(6)
C3 Ta1 B1 103.4(6)
C4 Ta1 B1 136.8(6)
B3 Ta1 B1 83.3(7)
C5 Ta1 B1 149.9(6)
B2 Ta1 C2 96.5(6)
C3 Ta1 C2 35.4(5)
C4 Ta1 C2 58.0(5)
B3 Ta1 C2 119.6(6)
C5 Ta1 C2 58.6(6)
B1 Ta1 C2 92.4(6)
B2 Ta1 C1 96.2(6)
C3 Ta1 C1 57.1(5)
C4 Ta1 C1 57.4(5)
B3 Ta1 C1 96.3(6)
C5 Ta1 C1 35.3(5)
B1 Ta1 C1 115.5(6)
C2 Ta1 C1 33.9(5)
B2 Ta1 B4 82.1(7)
C3 Ta1 B4 149.4(6)
C4 Ta1 B4 115.7(7)
B3 Ta1 B4 44.4(6)
C5 Ta1 B4 100.5(7)
B1 Ta1 B4 104.3(7)
C2 Ta1 B4 153.2(6)
C1 Ta1 B4 119.4(7)
B2 Ta1 Ta2 50.9(5)
C3 Ta1 Ta2 150.6(4)
C4 Ta1 Ta2 156.4(3)
B3 Ta1 Ta2 51.9(5)
C5 Ta1 Ta2 150.7(4)
B1 Ta1 Ta2 53.1(5)
C2 Ta1 Ta2 143.2(4)
C1 Ta1 Ta2 144.4(4)
B4 Ta1 Ta2 51.6(6)
B2 Ta1 H5A 117.2(16)
C3 Ta1 H5A 82.4(10)
C4 Ta1 H5A 84.8(9)
B3 Ta1 H5A 124.5(10)
C5 Ta1 H5A 117.5(14)
B1 Ta1 H5A 79(2)
C2 Ta1 H5A 113.5(16)
C1 Ta1 H5A 138.6(7)
B4 Ta1 H5A 90(2)
Ta2 Ta1 H5A 76.2(5)
B2 Ta2 B3 44.2(7)
B2 Ta2 B4 84.7(7)
B3 Ta2 B4 45.9(6)
B2 Ta2 C15 121.0(6)
B3 Ta2 C15 98.4(7)
B4 Ta2 C15 95.2(7)
B2 Ta2 C13 129.4(7)
B3 Ta2 C13 149.9(6)
B4 Ta2 C13 143.1(7)
C15 Ta2 C13 57.5(5)
B2 Ta2 C14 151.9(6)
B3 Ta2 C14 131.4(7)
B4 Ta2 C14 108.4(7)
C15 Ta2 C14 35.5(5)
C13 Ta2 C14 34.9(6)
B2 Ta2 B1 44.0(6)
B3 Ta2 B1 83.8(7)
B4 Ta2 B1 107.8(8)
C15 Ta2 B1 148.7(6)
C13 Ta2 B1 107.4(6)
C14 Ta2 B1 141.8(7)
B2 Ta2 C11 94.1(7)
B3 Ta2 C11 92.9(7)
B4 Ta2 C11 115.0(6)
C15 Ta2 C11 33.8(6)
C13 Ta2 C11 57.0(6)
C14 Ta2 C11 57.8(6)
B1 Ta2 C11 115.2(6)
B2 Ta2 C12 98.3(7)
B3 Ta2 C12 119.5(6)
B4 Ta2 C12 149.2(6)
C15 Ta2 C12 56.9(6)
C13 Ta2 C12 34.0(5)
C14 Ta2 C12 57.7(5)
B1 Ta2 C12 94.7(6)
C11 Ta2 C12 34.4(5)
B2 Ta2 Ta1 51.0(5)
B3 Ta2 Ta1 52.7(5)
B4 Ta2 Ta1 55.3(6)
C15 Ta2 Ta1 147.7(4)
C13 Ta2 Ta1 154.5(4)
C14 Ta2 Ta1 156.1(4)
B1 Ta2 Ta1 53.0(5)
C11 Ta2 Ta1 142.0(4)
C12 Ta2 Ta1 145.4(4)
B2 Ta2 H5D 113.9(15)
B3 Ta2 H5D 126.8(7)
B4 Ta2 H5D 95.9(13)
C15 Ta2 H5D 124.7(13)
C13 Ta2 H5D 83.3(6)
C14 Ta2 H5D 90.0(11)
B1 Ta2 H5D 74.6(18)
C11 Ta2 H5D 140.3(6)
C12 Ta2 H5D 110.4(9)
Ta1 Ta2 H5D 75.9(6)
B2 B1 Ta1 64.7(10)
B2 B1 Ta2 64.6(9)
Ta1 B1 Ta2 73.8(6)
B3 B2 B1 129.7(14)
B3 B2 I1 116.0(11)
B1 B2 I1 114.3(12)
B3 B2 Ta2 69.6(9)
B1 B2 Ta2 71.4(9)
I1 B2 Ta2 141.6(10)
B3 B2 Ta1 70.5(9)
B1 B2 Ta1 71.3(9)
I1 B2 Ta1 140.3(10)
Ta2 B2 Ta1 78.0(6)
B2 B3 B4 122.3(14)
B2 B3 Ta2 66.2(9)
B4 B3 Ta2 67.6(10)
B2 B3 Ta1 65.6(9)
B4 B3 Ta1 70.8(10)
Ta2 B3 Ta1 75.4(6)
B3 B4 Ta2 66.5(9)
B3 B4 Ta1 64.8(10)
Ta2 B4 Ta1 73.1(7)
H5C B5 H5A 109.5(17)
H5C B5 H5B 109.7(17)
H5A B5 H5B 110.1(17)
H5C B5 H5D 109.0(17)
H5A B5 H5D 108.9(15)
H5B B5 H5D 109.6(17)

loop_
_geom_bond_atom_site_label_1
_geom_bond_atom_site_label_2
_geom_bond_distance
C1 C2 1.42(2)
C1 C5 1.46(2)
C1 C7 1.50(2)
C1 Ta1 2.438(16)
C2 C3 1.45(2)
C2 C8 1.46(2)
C2 Ta1 2.424(17)
C3 C4 1.39(2)
C3 C9 1.50(2)
C3 Ta1 2.354(14)
C4 C5 1.44(2)
C4 C10 1.525(19)
C4 Ta1 2.366(14)
C5 C6 1.47(2)
C5 Ta1 2.393(16)
C6 H6A 0.9800
C6 H6B 0.9800
C6 H6C 0.9800
C7 H7A 0.9800
C7 H7B 0.9800
C7 H7C 0.9800
C8 H8A 0.9800
C8 H8B 0.9800
C8 H8C 0.9800
C9 H9A 0.9800
C9 H9B 0.9800
C9 H9C 0.9800
C10 H10A 0.9800
C10 H10B 0.9800
C10 H10C 0.9800
C11 C15 1.39(2)
C11 C12 1.43(2)
C11 C16 1.53(2)
C11 Ta2 2.398(18)
C12 C13 1.40(2)
C12 C17 1.49(2)
C12 Ta2 2.425(15)
C13 C14 1.43(2)
C13 C18 1.52(2)
C13 Ta2 2.373(16)
C14 C15 1.45(2)
C14 C19 1.48(2)
C14 Ta2 2.381(17)
C15 C20 1.52(2)
C15 Ta2 2.372(15)
C16 H16A 0.9800
C16 H16B 0.9800
C16 H16C 0.9800
C17 H17A 0.9800
C17 H17B 0.9800
C17 H17C 0.9800
C18 H18A 0.9800
C18 H18B 0.9800
C18 H18C 0.9800
C19 H19A 0.9800
C19 H19B 0.9800
C19 H19C 0.9800
C20 H20A 0.9800
C20 H20B 0.9800
C20 H20C 0.9800
I1 B2 2.199(19)
Ta1 B2 2.29(2)
Ta1 B3 2.37(2)
Ta1 B1 2.39(2)
Ta1 B4 2.47(2)
Ta1 Ta2 2.8773(10)
Ta1 H5A 1.949(18)
Ta2 B2 2.284(19)
Ta2 B3 2.339(19)
Ta2 B4 2.36(2)
Ta2 B1 2.40(2)
Ta2 H5D 1.95(2)
B1 B2 1.76(3)
B2 B3 1.74(3)
B3 B4 1.83(3)
B5 H5C 1.197(9)
B5 H5A 1.194(9)
B5 H5B 1.196(10)
B5 H5D 1.198(10)

loop_
_geom_torsion_atom_site_label_1
_geom_torsion_atom_site_label_2
_geom_torsion_atom_site_label_3
_geom_torsion_atom_site_label_4
_geom_torsion
C5 C1 C2 C3 1.3(19)
C7 C1 C2 C3 -178.2(15)
Ta1 C1 C2 C3 62.5(11)
C5 C1 C2 C8 178.3(15)
C7 C1 C2 C8 -1(3)
Ta1 C1 C2 C8 -120.5(17)
C5 C1 C2 Ta1 -61.2(11)
C7 C1 C2 Ta1 119.3(17)
C1 C2 C3 C4 0.6(18)
C8 C2 C3 C4 -176.2(16)
Ta1 C2 C3 C4 65.8(10)
C1 C2 C3 C9 174.1(14)
C8 C2 C3 C9 -3(3)
Ta1 C2 C3 C9 -120.8(15)
C1 C2 C3 Ta1 -65.2(11)
C8 C2 C3 Ta1 118.0(18)
C2 C3 C4 C5 -2.4(17)
C9 C3 C4 C5 -175.4(15)
Ta1 C3 C4 C5 64.5(10)
C2 C3 C4 C10 175.2(15)
C9 C3 C4 C10 2(3)
Ta1 C3 C4 C10 -118.0(15)
C2 C3 C4 Ta1 -66.8(11)
C9 C3 C4 Ta1 120.1(16)
C3 C4 C5 C1 3.1(16)
C10 C4 C5 C1 -174.6(14)
Ta1 C4 C5 C1 66.9(10)
C3 C4 C5 C6 176.3(16)
C10 C4 C5 C6 -1(3)
Ta1 C4 C5 C6 -119.9(17)
C3 C4 C5 Ta1 -63.9(10)
C10 C4 C5 Ta1 118.5(15)
C2 C1 C5 C4 -2.7(18)
C7 C1 C5 C4 176.8(15)
Ta1 C1 C5 C4 -65.0(10)
C2 C1 C5 C6 -175.9(16)
C7 C1 C5 C6 4(3)
Ta1 C1 C5 C6 121.7(17)
C2 C1 C5 Ta1 62.3(12)
C7 C1 C5 Ta1 -118.1(16)
C15 C11 C12 C13 2(2)
C16 C11 C12 C13 174.3(17)
Ta2 C11 C12 C13 -62.6(11)
C15 C11 C12 C17 -178.0(16)
C16 C11 C12 C17 -5(3)
Ta2 C11 C12 C17 117.9(17)
C15 C11 C12 Ta2 64.2(13)
C16 C11 C12 Ta2 -123.1(18)
C11 C12 C13 C14 -1.9(18)
C17 C12 C13 C14 177.6(15)
Ta2 C12 C13 C14 -65.0(11)
C11 C12 C13 C18 -176.6(16)
C17 C12 C13 C18 3(3)
Ta2 C12 C13 C18 120.3(17)
C11 C12 C13 Ta2 63.1(12)
C17 C12 C13 Ta2 -117.3(16)
C12 C13 C14 C15 1.5(17)
C18 C13 C14 C15 176.5(15)
Ta2 C13 C14 C15 -64.9(11)
C12 C13 C14 C19 -175.4(16)
C18 C13 C14 C19 0(3)
Ta2 C13 C14 C19 118.2(17)
C12 C13 C14 Ta2 66.4(11)
C18 C13 C14 Ta2 -118.6(15)
C12 C11 C15 C14 -1(2)
C16 C11 C15 C14 -173.3(17)
Ta2 C11 C15 C14 64.6(11)
C12 C11 C15 C20 175.4(15)
C16 C11 C15 C20 3(3)
Ta2 C11 C15 C20 -119.3(17)
C12 C11 C15 Ta2 -65.3(13)
C16 C11 C15 Ta2 122.1(19)
C13 C14 C15 C11 -0.5(18)
C19 C14 C15 C11 176.5(16)
Ta2 C14 C15 C11 -65.6(13)
C13 C14 C15 C20 -176.5(15)
C19 C14 C15 C20 1(3)
Ta2 C14 C15 C20 118.4(17)
C13 C14 C15 Ta2 65.1(10)
C19 C14 C15 Ta2 -117.9(17)
C4 C3 Ta1 B2 -149.5(9)
C2 C3 Ta1 B2 -33.3(13)
C9 C3 Ta1 B2 86.2(14)
C2 C3 Ta1 C4 116.2(13)
C9 C3 Ta1 C4 -124.4(16)
C4 C3 Ta1 B3 -89.1(15)
C2 C3 Ta1 B3 27.0(19)
C9 C3 Ta1 B3 146.5(15)
C4 C3 Ta1 C5 -37.1(8)
C2 C3 Ta1 C5 79.1(10)
C9 C3 Ta1 C5 -161.4(14)
C4 C3 Ta1 B1 169.1(9)
C2 C3 Ta1 B1 -74.7(11)
C9 C3 Ta1 B1 44.7(13)
C4 C3 Ta1 C2 -116.2(13)
C9 C3 Ta1 C2 119.5(17)
C4 C3 Ta1 C1 -79.0(9)
C2 C3 Ta1 C1 37.1(9)
C9 C3 Ta1 C1 156.6(15)
C4 C3 Ta1 B4 14.2(16)
C2 C3 Ta1 B4 130.4(13)
C9 C3 Ta1 B4 -110.2(16)
C4 C3 Ta1 Ta2 135.3(8)
C2 C3 Ta1 Ta2 -108.5(10)
C9 C3 Ta1 Ta2 11.0(17)
C3 C4 Ta1 B2 61.2(16)
C5 C4 Ta1 B2 -56.2(17)
C10 C4 Ta1 B2 -176.4(14)
C5 C4 Ta1 C3 -117.4(12)
C10 C4 Ta1 C3 122.4(16)
C3 C4 Ta1 B3 138.2(10)
C5 C4 Ta1 B3 20.8(13)
C10 C4 Ta1 B3 -99.4(14)
C3 C4 Ta1 C5 117.4(12)
C10 C4 Ta1 C5 -120.2(17)
C3 C4 Ta1 B1 -15.6(12)
C5 C4 Ta1 B1 -133.0(10)
C10 C4 Ta1 B1 106.8(14)
C3 C4 Ta1 C2 37.8(8)
C5 C4 Ta1 C2 -79.6(9)
C10 C4 Ta1 C2 160.2(15)
C3 C4 Ta1 C1 78.1(9)
C5 C4 Ta1 C1 -39.3(9)
C10 C4 Ta1 C1 -159.5(15)
C3 C4 Ta1 B4 -172.0(9)
C5 C4 Ta1 B4 70.6(10)
C10 C4 Ta1 B4 -49.6(14)
C3 C4 Ta1 Ta2 -120.2(10)
C5 C4 Ta1 Ta2 122.4(10)
C10 C4 Ta1 Ta2 2(2)
C4 C5 Ta1 B2 152.1(9)
C1 C5 Ta1 B2 39.6(12)
C6 C5 Ta1 B2 -84.7(15)
C4 C5 Ta1 C3 36.0(8)
C1 C5 Ta1 C3 -76.6(9)
C6 C5 Ta1 C3 159.1(15)
C1 C5 Ta1 C4 -112.5(13)
C6 C5 Ta1 C4 123.2(17)
C4 C5 Ta1 B3 -165.6(9)
C1 C5 Ta1 B3 81.9(10)
C6 C5 Ta1 B3 -42.4(14)
C4 C5 Ta1 B1 94.7(13)
C1 C5 Ta1 B1 -17.9(16)
C6 C5 Ta1 B1 -142.2(14)
C4 C5 Ta1 C2 77.7(9)
C1 C5 Ta1 C2 -34.8(9)
C6 C5 Ta1 C2 -159.1(15)
C4 C5 Ta1 C1 112.5(13)
C6 C5 Ta1 C1 -124.3(17)
C4 C5 Ta1 B4 -120.3(9)
C1 C5 Ta1 B4 127.2(9)
C6 C5 Ta1 B4 2.9(14)
C4 C5 Ta1 Ta2 -136.4(8)
C1 C5 Ta1 Ta2 111.1(10)
C6 C5 Ta1 Ta2 -13.2(18)
C1 C2 Ta1 B2 -91.4(10)
C3 C2 Ta1 B2 154.0(10)
C8 C2 Ta1 B2 30.6(14)
C1 C2 Ta1 C3 114.6(14)
C8 C2 Ta1 C3 -123.4(18)
C1 C2 Ta1 C4 78.0(10)
C3 C2 Ta1 C4 -36.6(9)
C8 C2 Ta1 C4 -160.0(15)
C1 C2 Ta1 B3 -51.7(11)
C3 C2 Ta1 B3 -166.3(10)
C8 C2 Ta1 B3 70.3(15)
C1 C2 Ta1 C5 36.3(9)
C3 C2 Ta1 C5 -78.3(10)
C8 C2 Ta1 C5 158.3(15)
C1 C2 Ta1 B1 -135.3(10)
C3 C2 Ta1 B1 110.1(10)
C8 C2 Ta1 B1 -13.3(13)
C3 C2 Ta1 C1 -114.6(14)
C8 C2 Ta1 C1 122.0(17)
C1 C2 Ta1 B4 -6.1(18)
C3 C2 Ta1 B4 -120.7(14)
C8 C2 Ta1 B4 115.9(17)
C1 C2 Ta1 Ta2 -116.5(9)
C3 C2 Ta1 Ta2 128.9(9)
C8 C2 Ta1 Ta2 5.5(17)
C2 C1 Ta1 B2 92.5(10)
C5 C1 Ta1 B2 -148.5(10)
C7 C1 Ta1 B2 -30.3(15)
C2 C1 Ta1 C3 -38.8(9)
C5 C1 Ta1 C3 80.3(9)
C7 C1 Ta1 C3 -161.6(16)
C2 C1 Ta1 C4 -79.8(10)
C5 C1 Ta1 C4 39.3(9)
C7 C1 Ta1 C4 157.4(16)
C2 C1 Ta1 B3 136.6(10)
C5 C1 Ta1 B3 -104.3(10)
C7 C1 Ta1 B3 13.8(15)
C2 C1 Ta1 C5 -119.1(14)
C7 C1 Ta1 C5 118.1(18)
C2 C1 Ta1 B1 51.1(11)
C5 C1 Ta1 B1 170.2(9)
C7 C1 Ta1 B1 -71.7(15)
C5 C1 Ta1 C2 119.1(14)
C7 C1 Ta1 C2 -122.8(18)
C2 C1 Ta1 B4 176.9(9)
C5 C1 Ta1 B4 -64.1(10)
C7 C1 Ta1 B4 54.0(16)
C2 C1 Ta1 Ta2 112.7(9)
C5 C1 Ta1 Ta2 -128.2(8)
C7 C1 Ta1 Ta2 -10.1(18)
C11 C15 Ta2 B2 -41.8(13)
C14 C15 Ta2 B2 -158.3(10)
C20 C15 Ta2 B2 79.5(14)
C11 C15 Ta2 B3 -82.5(11)
C14 C15 Ta2 B3 160.9(10)
C20 C15 Ta2 B3 38.7(13)
C11 C15 Ta2 B4 -128.7(10)
C14 C15 Ta2 B4 114.8(10)
C20 C15 Ta2 B4 -7.4(13)
C11 C15 Ta2 C13 77.9(11)
C14 C15 Ta2 C13 -38.6(9)
C20 C15 Ta2 C13 -160.8(15)
C11 C15 Ta2 C14 116.6(15)
C20 C15 Ta2 C14 -122.1(17)
C11 C15 Ta2 B1 9.3(17)
C14 C15 Ta2 B1 -107.2(13)
C20 C15 Ta2 B1 130.6(14)
C14 C15 Ta2 C11 -116.6(15)
C20 C15 Ta2 C11 121.3(17)
C11 C15 Ta2 C12 37.3(10)
C14 C15 Ta2 C12 -79.3(10)
C20 C15 Ta2 C12 158.5(14)
C11 C15 Ta2 Ta1 -106.7(11)
C14 C15 Ta2 Ta1 136.7(8)
C20 C15 Ta2 Ta1 14.5(17)
C12 C13 Ta2 B2 27.8(13)
C14 C13 Ta2 B2 144.7(10)
C18 C13 Ta2 B2 -97.1(15)
C12 C13 Ta2 B3 -36.5(17)
C14 C13 Ta2 B3 80.4(15)
C18 C13 Ta2 B3 -161.5(14)
C12 C13 Ta2 B4 -125.7(11)
C14 C13 Ta2 B4 -8.8(13)
C18 C13 Ta2 B4 109.3(15)
C12 C13 Ta2 C15 -77.7(10)
C14 C13 Ta2 C15 39.2(9)
C18 C13 Ta2 C15 157.3(16)
C12 C13 Ta2 C14 -116.9(13)
C18 C13 Ta2 C14 118.1(17)
C12 C13 Ta2 B1 71.9(10)
C14 C13 Ta2 B1 -171.2(9)
C18 C13 Ta2 B1 -53.1(15)
C12 C13 Ta2 C11 -37.2(9)
C14 C13 Ta2 C11 79.7(10)
C18 C13 Ta2 C11 -162.2(16)
C14 C13 Ta2 C12 116.9(13)
C18 C13 Ta2 C12 -125.0(19)
C12 C13 Ta2 Ta1 108.1(10)
C14 C13 Ta2 Ta1 -135.0(9)
C18 C13 Ta2 Ta1 -17(2)
C13 C14 Ta2 B2 -71.0(17)
C15 C14 Ta2 B2 42.1(19)
C19 C14 Ta2 B2 163.9(14)
C13 C14 Ta2 B3 -138.8(10)
C15 C14 Ta2 B3 -25.6(13)
C19 C14 Ta2 B3 96.2(16)
C13 C14 Ta2 B4 174.5(8)
C15 C14 Ta2 B4 -72.4(10)
C19 C14 Ta2 B4 49.4(16)
C13 C14 Ta2 C15 -113.2(12)
C19 C14 Ta2 C15 121.8(19)
C15 C14 Ta2 C13 113.2(12)
C19 C14 Ta2 C13 -125.0(18)
C13 C14 Ta2 B1 13.6(13)
C15 C14 Ta2 B1 126.8(11)
C19 C14 Ta2 B1 -111.4(15)
C13 C14 Ta2 C11 -77.1(9)
C15 C14 Ta2 C11 36.0(9)
C19 C14 Ta2 C11 157.8(17)
C13 C14 Ta2 C12 -36.2(8)
C15 C14 Ta2 C12 77.0(10)
C19 C14 Ta2 C12 -161.2(17)
C13 C14 Ta2 Ta1 131.4(10)
C15 C14 Ta2 Ta1 -115.4(11)
C19 C14 Ta2 Ta1 6(2)
C15 C11 Ta2 B2 145.1(11)
C12 C11 Ta2 B2 -98.7(11)
C16 C11 Ta2 B2 23.3(16)
C15 C11 Ta2 B3 100.9(11)
C12 C11 Ta2 B3 -142.9(11)
C16 C11 Ta2 B3 -21.0(15)
C15 C11 Ta2 B4 59.1(12)
C12 C11 Ta2 B4 175.3(10)
C16 C11 Ta2 B4 -62.7(16)
C12 C11 Ta2 C15 116.2(15)
C16 C11 Ta2 C15 -122(2)
C15 C11 Ta2 C13 -79.5(11)
C12 C11 Ta2 C13 36.7(10)
C16 C11 Ta2 C13 158.7(17)
C15 C11 Ta2 C14 -37.8(10)
C12 C11 Ta2 C14 78.4(11)
C16 C11 Ta2 C14 -159.6(17)
C15 C11 Ta2 B1 -174.7(10)
C12 C11 Ta2 B1 -58.4(12)
C16 C11 Ta2 B1 63.5(16)
C15 C11 Ta2 C12 -116.2(15)
C16 C11 Ta2 C12 122.0(19)
C15 C11 Ta2 Ta1 123.9(9)
C12 C11 Ta2 Ta1 -119.9(9)
C16 C11 Ta2 Ta1 2.1(19)
C13 C12 Ta2 B2 -158.6(10)
C11 C12 Ta2 B2 85.2(11)
C17 C12 Ta2 B2 -38.2(14)
C13 C12 Ta2 B3 160.0(10)
C11 C12 Ta2 B3 43.8(12)
C17 C12 Ta2 B3 -79.7(15)
C13 C12 Ta2 B4 107.8(13)
C11 C12 Ta2 B4 -8.4(17)
C17 C12 Ta2 B4 -131.8(15)
C13 C12 Ta2 C15 79.6(10)
C11 C12 Ta2 C15 -36.6(10)
C17 C12 Ta2 C15 -160.0(15)
C11 C12 Ta2 C13 -116.2(14)
C17 C12 Ta2 C13 120.4(17)
C13 C12 Ta2 C14 37.2(9)
C11 C12 Ta2 C14 -79.0(11)
C17 C12 Ta2 C14 157.6(16)
C13 C12 Ta2 B1 -114.5(10)
C11 C12 Ta2 B1 129.3(10)
C17 C12 Ta2 B1 5.9(14)
C13 C12 Ta2 C11 116.2(14)
C17 C12 Ta2 C11 -123.4(18)
C13 C12 Ta2 Ta1 -133.9(8)
C11 C12 Ta2 Ta1 109.9(10)
C17 C12 Ta2 Ta1 -13.6(17)
C3 Ta1 Ta2 B2 99.1(9)
C4 Ta1 Ta2 B2 -179.2(12)
B3 Ta1 Ta2 B2 -57.1(9)
C5 Ta1 Ta2 B2 -94.2(10)
B1 Ta1 Ta2 B2 56.6(8)
C2 Ta1 Ta2 B2 32.8(9)
C1 Ta1 Ta2 B2 -26.3(9)
B4 Ta1 Ta2 B2 -114.6(8)
B2 Ta1 Ta2 B3 57.1(9)
C3 Ta1 Ta2 B3 156.2(9)
C4 Ta1 Ta2 B3 -122.1(11)
C5 Ta1 Ta2 B3 -37.1(9)
B1 Ta1 Ta2 B3 113.7(8)
C2 Ta1 Ta2 B3 89.9(9)
C1 Ta1 Ta2 B3 30.8(9)
B4 Ta1 Ta2 B3 -57.5(8)
B2 Ta1 Ta2 B4 114.6(8)
C3 Ta1 Ta2 B4 -146.3(8)
C4 Ta1 Ta2 B4 -64.6(11)
B3 Ta1 Ta2 B4 57.5(8)
C5 Ta1 Ta2 B4 20.4(9)
B1 Ta1 Ta2 B4 171.2(7)
C2 Ta1 Ta2 B4 147.4(8)
C1 Ta1 Ta2 B4 88.3(8)
B2 Ta1 Ta2 C15 87.7(10)
C3 Ta1 Ta2 C15 -173.2(10)
C4 Ta1 Ta2 C15 -91.5(12)
B3 Ta1 Ta2 C15 30.6(9)
C5 Ta1 Ta2 C15 -6.5(10)
B1 Ta1 Ta2 C15 144.3(9)
C2 Ta1 Ta2 C15 120.5(9)
C1 Ta1 Ta2 C15 61.4(10)
B4 Ta1 Ta2 C15 -26.9(9)
B2 Ta1 Ta2 C13 -101.5(11)
C3 Ta1 Ta2 C13 -2.4(11)
C4 Ta1 Ta2 C13 79.3(13)
B3 Ta1 Ta2 C13 -158.6(11)
C5 Ta1 Ta2 C13 164.3(11)
B1 Ta1 Ta2 C13 -44.9(10)
C2 Ta1 Ta2 C13 -68.7(11)
C1 Ta1 Ta2 C13 -127.8(11)
B4 Ta1 Ta2 C13 143.9(10)
B2 Ta1 Ta2 C14 166.6(13)
C3 Ta1 Ta2 C14 -94.2(13)
C4 Ta1 Ta2 C14 -12.6(15)
B3 Ta1 Ta2 C14 109.5(12)
C5 Ta1 Ta2 C14 72.4(13)
B1 Ta1 Ta2 C14 -136.7(12)
C2 Ta1 Ta2 C14 -160.5(12)
C1 Ta1 Ta2 C14 140.3(13)
B4 Ta1 Ta2 C14 52.0(12)
B2 Ta1 Ta2 B1 -56.6(8)
C3 Ta1 Ta2 B1 42.5(9)
C4 Ta1 Ta2 B1 124.2(11)
B3 Ta1 Ta2 B1 -113.7(8)
C5 Ta1 Ta2 B1 -150.8(9)
C2 Ta1 Ta2 B1 -23.8(8)
C1 Ta1 Ta2 B1 -82.9(8)
B4 Ta1 Ta2 B1 -171.2(7)
B2 Ta1 Ta2 C11 27.7(9)
C3 Ta1 Ta2 C11 126.8(10)
C4 Ta1 Ta2 C11 -151.5(12)
B3 Ta1 Ta2 C11 -29.4(9)
C5 Ta1 Ta2 C11 -66.5(10)
B1 Ta1 Ta2 C11 84.3(9)
C2 Ta1 Ta2 C11 60.5(9)
C1 Ta1 Ta2 C11 1.4(9)
B4 Ta1 Ta2 C11 -86.9(8)
B2 Ta1 Ta2 C12 -32.1(9)
C3 Ta1 Ta2 C12 67.0(10)
C4 Ta1 Ta2 C12 148.7(11)
B3 Ta1 Ta2 C12 -89.2(9)
C5 Ta1 Ta2 C12 -126.3(10)
B1 Ta1 Ta2 C12 24.5(8)
C2 Ta1 Ta2 C12 0.7(9)
C1 Ta1 Ta2 C12 -58.4(9)
B4 Ta1 Ta2 C12 -146.7(8)
C3 Ta1 B1 B2 130.9(9)
C4 Ta1 B1 B2 139.9(9)
B3 Ta1 B1 B2 -22.6(9)
C5 Ta1 B1 B2 82.5(14)
C2 Ta1 B1 B2 96.9(10)
C1 Ta1 B1 B2 71.2(10)
B4 Ta1 B1 B2 -62.0(10)
Ta2 Ta1 B1 B2 -69.1(9)
B2 Ta1 B1 Ta2 69.1(9)
C3 Ta1 B1 Ta2 -160.0(4)
C4 Ta1 B1 Ta2 -151.1(5)
B3 Ta1 B1 Ta2 46.5(5)
C5 Ta1 B1 Ta2 151.6(9)
C2 Ta1 B1 Ta2 166.0(5)
C1 Ta1 B1 Ta2 140.2(5)
B4 Ta1 B1 Ta2 7.1(6)
B3 Ta2 B1 B2 22.1(10)
B4 Ta2 B1 B2 61.7(11)
C15 Ta2 B1 B2 -73.9(15)
C13 Ta2 B1 B2 -129.3(10)
C14 Ta2 B1 B2 -137.4(10)
C11 Ta2 B1 B2 -68.2(11)
C12 Ta2 B1 B2 -97.1(10)
Ta1 Ta2 B1 B2 69.3(9)
B2 Ta2 B1 Ta1 -69.3(9)
B3 Ta2 B1 Ta1 -47.1(6)
B4 Ta2 B1 Ta1 -7.6(6)
C15 Ta2 B1 Ta1 -143.1(9)
C13 Ta2 B1 Ta1 161.5(4)
C14 Ta2 B1 Ta1 153.3(7)
C11 Ta2 B1 Ta1 -137.4(5)
C12 Ta2 B1 Ta1 -166.3(5)
Ta1 B1 B2 B3 42.4(16)
Ta2 B1 B2 B3 -40.9(16)
Ta1 B1 B2 I1 -137.6(12)
Ta2 B1 B2 I1 139.1(12)
Ta1 B1 B2 Ta2 83.3(5)
Ta2 B1 B2 Ta1 -83.3(5)
B4 Ta2 B2 B3 24.8(10)
C15 Ta2 B2 B3 -68.1(11)
C13 Ta2 B2 B3 -139.6(9)
C14 Ta2 B2 B3 -95.1(16)
B1 Ta2 B2 B3 147.5(14)
C11 Ta2 B2 B3 -89.9(10)
C12 Ta2 B2 B3 -124.3(9)
Ta1 Ta2 B2 B3 73.5(9)
B3 Ta2 B2 B1 -147.5(14)
B4 Ta2 B2 B1 -122.7(10)
C15 Ta2 B2 B1 144.4(9)
C13 Ta2 B2 B1 72.9(11)
C14 Ta2 B2 B1 117.4(14)
C11 Ta2 B2 B1 122.6(10)
C12 Ta2 B2 B1 88.2(10)
Ta1 Ta2 B2 B1 -74.0(9)
B3 Ta2 B2 I1 106.5(18)
B4 Ta2 B2 I1 131.3(16)
C15 Ta2 B2 I1 38.4(18)
C13 Ta2 B2 I1 -33.1(19)
C14 Ta2 B2 I1 11(3)
B1 Ta2 B2 I1 -106.0(19)
C11 Ta2 B2 I1 16.6(16)
C12 Ta2 B2 I1 -17.8(16)
Ta1 Ta2 B2 I1 179.9(19)
B3 Ta2 B2 Ta1 -73.5(9)
B4 Ta2 B2 Ta1 -48.6(6)
C15 Ta2 B2 Ta1 -141.5(5)
C13 Ta2 B2 Ta1 147.0(5)
C14 Ta2 B2 Ta1 -168.5(11)
B1 Ta2 B2 Ta1 74.0(9)
C11 Ta2 B2 Ta1 -163.3(6)
C12 Ta2 B2 Ta1 162.3(5)
C3 Ta1 B2 B3 145.4(9)
C4 Ta1 B2 B3 106.9(14)
C5 Ta1 B2 B3 70.9(11)
B1 Ta1 B2 B3 -146.6(13)
C2 Ta1 B2 B3 126.7(9)
C1 Ta1 B2 B3 92.6(9)
B4 Ta1 B2 B3 -26.3(9)
Ta2 Ta1 B2 B3 -72.4(8)
C3 Ta1 B2 B1 -68.0(11)
C4 Ta1 B2 B1 -106.5(14)
B3 Ta1 B2 B1 146.6(13)
C5 Ta1 B2 B1 -142.5(9)
C2 Ta1 B2 B1 -86.7(9)
C1 Ta1 B2 B1 -120.8(9)
B4 Ta1 B2 B1 120.3(10)
Ta2 Ta1 B2 B1 74.2(9)
C3 Ta1 B2 I1 37.8(18)
C4 Ta1 B2 I1 -1(3)
B3 Ta1 B2 I1 -107.6(18)
C5 Ta1 B2 I1 -36.6(18)
B1 Ta1 B2 I1 105.9(18)
C2 Ta1 B2 I1 19.2(15)
C1 Ta1 B2 I1 -14.9(15)
B4 Ta1 B2 I1 -133.9(16)
Ta2 Ta1 B2 I1 -179.9(18)
C3 Ta1 B2 Ta2 -142.3(6)
C4 Ta1 B2 Ta2 179.3(10)
B3 Ta1 B2 Ta2 72.4(8)
C5 Ta1 B2 Ta2 143.3(5)
B1 Ta1 B2 Ta2 -74.2(9)
C2 Ta1 B2 Ta2 -160.9(5)
C1 Ta1 B2 Ta2 165.0(5)
B4 Ta1 B2 Ta2 46.0(6)
B1 B2 B3 B4 2(3)
I1 B2 B3 B4 -178.1(14)
Ta2 B2 B3 B4 -39.6(15)
Ta1 B2 B3 B4 44.5(15)
B1 B2 B3 Ta2 41.4(17)
I1 B2 B3 Ta2 -138.5(12)
Ta1 B2 B3 Ta2 84.1(5)
B1 B2 B3 Ta1 -42.7(16)
I1 B2 B3 Ta1 137.4(12)
Ta2 B2 B3 Ta1 -84.1(5)
B4 Ta2 B3 B2 -144.4(14)
C15 Ta2 B3 B2 126.5(10)
C13 Ta2 B3 B2 92.4(15)
C14 Ta2 B3 B2 141.2(9)
B1 Ta2 B3 B2 -22.0(10)
C11 Ta2 B3 B2 93.0(10)
C12 Ta2 B3 B2 69.9(11)
Ta1 Ta2 B3 B2 -69.4(9)
B2 Ta2 B3 B4 144.4(14)
C15 Ta2 B3 B4 -89.1(10)
C13 Ta2 B3 B4 -123.3(13)
C14 Ta2 B3 B4 -74.4(12)
B1 Ta2 B3 B4 122.3(11)
C11 Ta2 B3 B4 -122.7(10)
C12 Ta2 B3 B4 -145.7(9)
Ta1 Ta2 B3 B4 74.9(9)
B2 Ta2 B3 Ta1 69.4(9)
B4 Ta2 B3 Ta1 -74.9(9)
C15 Ta2 B3 Ta1 -164.1(5)
C13 Ta2 B3 Ta1 161.8(10)
C14 Ta2 B3 Ta1 -149.4(6)
B1 Ta2 B3 Ta1 47.4(6)
C11 Ta2 B3 Ta1 162.4(5)
C12 Ta2 B3 Ta1 139.3(5)
C3 Ta1 B3 B2 -83.9(16)
C4 Ta1 B3 B2 -139.7(9)
C5 Ta1 B3 B2 -127.5(9)
B1 Ta1 B3 B2 22.6(9)
C2 Ta1 B3 B2 -66.3(11)
C1 Ta1 B3 B2 -92.4(9)
B4 Ta1 B3 B2 141.1(14)
Ta2 Ta1 B3 B2 70.2(9)
B2 Ta1 B3 B4 -141.1(14)
C3 Ta1 B3 B4 135.0(14)
C4 Ta1 B3 B4 79.2(12)
C5 Ta1 B3 B4 91.4(10)
B1 Ta1 B3 B4 -118.5(11)
C2 Ta1 B3 B4 152.6(10)
C1 Ta1 B3 B4 126.5(10)
Ta2 Ta1 B3 B4 -70.9(10)
B2 Ta1 B3 Ta2 -70.2(9)
C3 Ta1 B3 Ta2 -154.0(11)
C4 Ta1 B3 Ta2 150.1(6)
C5 Ta1 B3 Ta2 162.3(5)
B1 Ta1 B3 Ta2 -47.5(5)
C2 Ta1 B3 Ta2 -136.4(5)
C1 Ta1 B3 Ta2 -162.6(5)
B4 Ta1 B3 Ta2 70.9(10)
B2 B3 B4 Ta2 39.1(15)
Ta1 B3 B4 Ta2 81.6(5)
B2 B3 B4 Ta1 -42.5(15)
Ta2 B3 B4 Ta1 -81.6(5)
B2 Ta2 B4 B3 -24.1(10)
C15 Ta2 B4 B3 96.7(10)
C13 Ta2 B4 B3 135.7(10)
C14 Ta2 B4 B3 130.4(10)
B1 Ta2 B4 B3 -61.9(11)
C11 Ta2 B4 B3 68.0(11)
C12 Ta2 B4 B3 73.2(16)
Ta1 Ta2 B4 B3 -69.3(9)
B2 Ta2 B4 Ta1 45.2(6)
B3 Ta2 B4 Ta1 69.3(9)
C15 Ta2 B4 Ta1 166.0(4)
C13 Ta2 B4 Ta1 -155.0(7)
C14 Ta2 B4 Ta1 -160.3(4)
B1 Ta2 B4 Ta1 7.4(6)
C11 Ta2 B4 Ta1 137.3(5)
C12 Ta2 B4 Ta1 142.5(10)
B2 Ta1 B4 B3 26.0(10)
C3 Ta1 B4 B3 -140.9(11)
C4 Ta1 B4 B3 -132.1(9)
C5 Ta1 B4 B3 -98.5(10)
B1 Ta1 B4 B3 64.3(10)
C2 Ta1 B4 B3 -62.7(18)
C1 Ta1 B4 B3 -66.6(11)
Ta2 Ta1 B4 B3 71.5(9)
B2 Ta1 B4 Ta2 -45.5(6)
C3 Ta1 B4 Ta2 147.5(10)
C4 Ta1 B4 Ta2 156.4(4)
B3 Ta1 B4 Ta2 -71.5(9)
C5 Ta1 B4 Ta2 -170.0(4)
B1 Ta1 B4 Ta2 -7.2(6)
C2 Ta1 B4 Ta2 -134.2(12)
C1 Ta1 B4 Ta2 -138.1(5)
